data_4340198
loop_
_publ_author_name
'Boglio, C\'ecile'
'Lenoble, G\'eraldine'
'Duhayon, Carine'
'Hasenknopf, Bernold'
'Thouvenot, Ren\'e'
'Zhang, Cheng'
'Howell, Robertha C.'
'Burton-Pye, Benjamin P'
'Francesconi, Lynn C.'
'Lac\^ote, Emmanuel'
'Thorimbert, Serge'
'Malacria, Max'
'Afonso, Carlos'
'Tabet, Jean-Claude'

_publ_section_title
;
 Production and reactions of organic-soluble lanthanide complexes of the
 monolacunary Dawson [alpha1-P2W17O61]10- polyoxotungstate.
;
_journal_issue 3
_journal_name_full 'Inorganic chemistry'
_journal_page_first 1389
_journal_page_last 1398
_journal_paper_doi 10.1021/ic051679g
_journal_volume 45
_journal_year 2006
_chemical_compound_source
;
?
;
_chemical_formula_moiety ' 14(K+), (H16 La2 O130 P4 W34)14-, 14(H2O) '
_chemical_formula_sum 'H44 K14 La2 O144 P4 W34'
_chemical_formula_weight 9548.24
_chemical_name_systematic
;                                                                               
?                                                                               
;
_space_group_IT_number 14
_symmetry_cell_setting monoclinic
_symmetry_space_group_name_Hall '-P 2yn'
_symmetry_space_group_name_H-M 'P 1 21/n 1'
_atom_sites_solution_hydrogens geom
_atom_sites_solution_primary direct
_audit_creation_date 03-20-02
_audit_creation_method CRYSTALS_ver_12-03-99
_cell_angle_alpha 90.0
_cell_angle_beta 92.857(17)
_cell_angle_gamma 90
_cell_formula_units_Z 2
_cell_length_a 13.008(2)
_cell_length_b 21.225(4)
_cell_length_c 28.835(6)
_cell_measurement_reflns_used 137
_cell_measurement_temperature 295
_cell_measurement_theta_max 20.3
_cell_measurement_theta_min 4.3
_cell_volume 7951(3)
_computing_cell_refinement
; 
 Denzo/Scalepack (Otwinowski & Minor, 1996) 
;
_computing_data_collection
; 
 COLLECT (Nonius BV, 1997) 
;
_computing_data_reduction
; 
 Denzo/Scalepack (Otwinowski & Minor, 1996) 
;
_computing_molecular_graphics
; 
 CAMERON (Watkin et al 1996) 
;
_computing_publication_material
; 
 CRYSTALS (Watkin et al 2001) 
;
_computing_structure_refinement
; 
 CRYSTALS (Watkin et al 2001) 
;
_computing_structure_solution
; 
 USER DEFINED STRUCTURE SOLUTION 
;
_diffrn_ambient_temperature 295
_diffrn_measured_fraction_theta_full 0.949
_diffrn_measured_fraction_theta_max 0.828
_diffrn_measurement_device_type
; 
Enraf Nonius Kappa CCD 
;
_diffrn_measurement_method \w
_diffrn_radiation_monochromator graphite
_diffrn_radiation_type 'Mo K\a'
_diffrn_radiation_wavelength 0.71073
_diffrn_reflns_av_R_equivalents 0.29
_diffrn_reflns_limit_h_max 18
_diffrn_reflns_limit_h_min -14
_diffrn_reflns_limit_k_max 29
_diffrn_reflns_limit_k_min -29
_diffrn_reflns_limit_l_max 25
_diffrn_reflns_limit_l_min -40
_diffrn_reflns_number 39353
_diffrn_reflns_theta_full 22.590
_diffrn_reflns_theta_max 30.020
_diffrn_reflns_theta_min 1.192
_diffrn_standards_decay_% 0.00
_diffrn_standards_interval_count 0
_diffrn_standards_interval_time 0
_diffrn_standards_number 0
_exptl_absorpt_coefficient_mu 25.51
_exptl_absorpt_correction_T_max 0.08
_exptl_absorpt_correction_T_min 0.07
_exptl_absorpt_correction_type refdelf
_exptl_absorpt_process_details
; 
 DIFABS (Walker & Stuart, 1983) 
;
_exptl_crystal_colour ' colorless '
_exptl_crystal_density_diffrn 3.99
_exptl_crystal_description ' parallelepiped '
_exptl_crystal_F_000 8304.00
_exptl_crystal_size_max 0.12
_exptl_crystal_size_mid 0.10
_exptl_crystal_size_min 0.09
_refine_diff_density_max 3.81
_refine_diff_density_min -4.17
_refine_ls_extinction_coef 72.6
_refine_ls_extinction_method 'Larson 1970 Crystallographic Computing eq 22'
_refine_ls_goodness_of_fit_ref 1.1026
_refine_ls_hydrogen_treatment mixed
_refine_ls_matrix_type full
_refine_ls_number_parameters 476
_refine_ls_number_reflns 7424
_refine_ls_R_factor_all 0.1721
_refine_ls_R_factor_gt 0.0705
_refine_ls_shift/su_max 0.002158
_refine_ls_structure_factor_coef F
_refine_ls_weighting_details
;
Method = Prince modified Chebychev polynomial, (Watkin, 1994) 
 W = [weight] * [1-(deltaF/6*sigmaF)^2]^2 

 
 0.677 0.480 0.367 
;
_refine_ls_weighting_scheme calc
_refine_ls_wR_factor_all 0.1637
_refine_ls_wR_factor_gt 0.0780
_refine_ls_wR_factor_ref 0.0779
_reflns_limit_h_max 18
_reflns_limit_h_min -18
_reflns_limit_k_max 29
_reflns_limit_k_min 0
_reflns_limit_l_max 40
_reflns_limit_l_min 0
_reflns_number_gt 7437
_reflns_number_total 19212
_reflns_threshold_expression I>3.00u(I)
_cod_data_source_file ic051679gsi20050929_120506.cif
_cod_data_source_block CRYSTALS_cif
_cod_depositor_comments
;
The following automatic conversions were performed:

'_symmetry_cell_setting' value 'Monoclinic' changed to 'monoclinic'
according to
/usr/data/users/saulius/automatic-downloads/retrospective/ACS/lib/dictionaries/cif_core.dic
dictionary named 'cif_core.dic' version 2.4.2 from 2011-04-26.

Automatic conversion script
Id: cif_fix_values 2281 2013-09-26 08:29:07Z andrius 
;
_cod_original_sg_symbol_H-M 'P 1 21/n 1 '
_cod_original_formula_sum ' H44 K14 La2 O144 P4 W34 '
_cod_database_code 4340198

loop_
_symmetry_equiv_pos_as_xyz
x,y,z
-x,-y,-z
-x+1/2,y+1/2,-z+1/2
x+1/2,-y+1/2,z+1/2

loop_
_atom_site_label
_atom_site_type_symbol
_atom_site_fract_x
_atom_site_fract_y
_atom_site_fract_z
_atom_site_U_iso_or_equiv
_atom_site_occupancy
_atom_site_adp_type
W1 W 0.44203(12) 0.39948(7) 0.97289(4) 0.0122 1.0000 Uani
W2 W 0.45608(13) 0.23950(7) 0.95166(5) 0.0153 1.0000 Uani
W3 W 0.23356(12) 0.31774(7) 0.92968(5) 0.0155 1.0000 Uani
W4 W 0.65010(11) 0.42931(7) 0.89731(5) 0.0120 1.0000 Uani
W5 W 0.67095(12) 0.27191(7) 0.87460(5) 0.0160 1.0000 Uani
W6 W 0.44113(12) 0.18811(7) 0.82959(5) 0.0138 1.0000 Uani
W7 W 0.22064(11) 0.26780(7) 0.80813(5) 0.0126 1.0000 Uani
W8 W 0.22006(11) 0.44038(7) 0.83751(5) 0.0121 1.0000 Uani
W9 W 0.73195(11) 0.45950(7) 0.77734(5) 0.0133 1.0000 Uani
W10 W 0.74514(12) 0.30572(7) 0.75301(5) 0.0169 1.0000 Uani
W11 W 0.51523(12) 0.22180(7) 0.70751(5) 0.0144 1.0000 Uani
W12 W 0.29642(12) 0.30037(7) 0.68693(5) 0.0128 1.0000 Uani
W13 W 0.28352(11) 0.46895(7) 0.71362(5) 0.0115 1.0000 Uani
W14 W 0.48817(11) 0.54744(6) 0.75786(5) 0.0099 1.0000 Uani
W15 W 0.63608(12) 0.49128(7) 0.65716(5) 0.0165 1.0000 Uani
W16 W 0.64786(13) 0.33500(7) 0.63243(5) 0.0205 1.0000 Uani
W17 W 0.42538(13) 0.41465(7) 0.61267(5) 0.0167 1.0000 Uani
P1 P 0.4315(7) 0.3482(4) 0.8568(3) 0.0066 1.0000 Uani
P2 P 0.5121(7) 0.3850(4) 0.7274(3) 0.0072 1.0000 Uani
La1 La 0.42282(17) 0.56392(9) 0.89559(7) 0.0130 1.0000 Uani
O1 O 0.468(2) 0.4255(12) 1.0313(9) 0.022(6) 1.0000 Uiso
O2 O 0.483(2) 0.1791(14) 0.987(1) 0.031(7) 1.0000 Uiso
O3 O 0.114(2) 0.3064(13) 0.955(1) 0.028(7) 1.0000 Uiso
O4 O 0.744(2) 0.4676(12) 0.9274(8) 0.019(6) 1.0000 Uiso
O5 O 0.766(2) 0.2177(13) 0.8913(9) 0.023(6) 1.0000 Uiso
O6 O 0.471(2) 0.1088(14) 0.830(1) 0.032(7) 1.0000 Uiso
O7 O 0.095(2) 0.2382(13) 0.794(1) 0.028(6) 1.0000 Uiso
O8 O 0.089(2) 0.4547(14) 0.830(1) 0.030(7) 1.0000 Uiso
O9 O 0.837(2) 0.5100(14) 0.788(1) 0.034(7) 1.0000 Uiso
O10 O 0.847(2) 0.2576(13) 0.7491(9) 0.027(6) 1.0000 Uiso
O11 O 0.5470(18) 0.1472(11) 0.6902(8) 0.012(5) 1.0000 Uiso
O12 O 0.1868(18) 0.2756(11) 0.6563(8) 0.012(5) 1.0000 Uiso
O13 O 0.1696(18) 0.500(1) 0.6897(7) 0.009(5) 1.0000 Uiso
O14 O 0.519(2) 0.6261(13) 0.7555(9) 0.022(6) 1.0000 Uiso
O15 O 0.700(2) 0.5493(13) 0.6306(9) 0.026(6) 1.0000 Uiso
O16 O 0.721(2) 0.2967(14) 0.595(1) 0.033(7) 1.0000 Uiso
O17 O 0.361(2) 0.4245(13) 0.5607(9) 0.026(6) 1.0000 Uiso
O50 O 0.432(2) 0.5440(12) 0.8105(9) 0.021(6) 1.0000 Uiso
O51 O 0.402(2) 0.4659(12) 0.9412(9) 0.020(6) 1.0000 Uiso
O54 O 0.560(2) 0.4870(13) 0.8837(9) 0.026(6) 1.0000 Uiso
O58 O 0.260(2) 0.5088(13) 0.8666(9) 0.024(6) 1.0000 Uiso
O60 O 0.541(5) 0.791(3) 0.883(2) 0.107(18) 1.0000 Uiso
O61 O 0.470(3) 0.8614(19) 0.7653(14) 0.061(11) 1.0000 Uiso
O62 O 0.568(4) 0.964(2) 0.8155(17) 0.084(14) 1.0000 Uiso
O63 O 0.181(3) 0.4810(17) 0.9784(13) 0.051(9) 1.0000 Uiso
O64 O 0.719(3) 0.1282(19) 0.7879(13) 0.06(1) 1.0000 Uiso
O65 O 0.292(3) 0.1118(15) 0.7281(11) 0.041(8) 1.0000 Uiso
O66 O 0.858(7) 0.572(4) 0.880(3) 0.16(3) 1.0000 Uiso
O70 O 0.289(3) 0.5837(19) 0.9567(14) 0.060(11) 1.0000 Uiso
O71 O 0.431(3) 0.6861(16) 0.9239(12) 0.043(8) 1.0000 Uiso
O72 O 0.312(3) 0.6410(18) 0.8510(12) 0.050(9) 1.0000 Uiso
O73 O 0.575(3) 0.6316(16) 0.8674(11) 0.040(8) 1.0000 Uiso
O102 O 0.477(2) 0.3071(12) 0.9912(8) 0.018(6) 1.0000 Uiso
O103 O 0.302(2) 0.3683(13) 0.9781(9) 0.024(6) 1.0000 Uiso
O104 O 0.5769(18) 0.4002(11) 0.9495(8) 0.012(5) 1.0000 Uiso
O111 O 0.4008(17) 0.332(1) 0.9071(7) 0.007(4) 1.0000 Uiso
O112 O 0.3779(18) 0.4069(11) 0.8422(8) 0.013(5) 1.0000 Uiso
O113 O 0.546(2) 0.3528(12) 0.8579(9) 0.019(6) 1.0000 Uiso
O114 O 0.3916(19) 0.2902(11) 0.8284(8) 0.013(5) 1.0000 Uiso
O121 O 0.5440(19) 0.4004(11) 0.6779(8) 0.015(5) 1.0000 Uiso
O123 O 0.609(2) 0.3802(11) 0.7568(8) 0.017(5) 1.0000 Uiso
O122 O 0.4544(19) 0.3225(11) 0.7266(8) 0.013(5) 1.0000 Uiso
O124 O 0.4446(16) 0.4416(9) 0.7450(7) 0.002(4) 1.0000 Uiso
O203 O 0.310(2) 0.2461(11) 0.9553(8) 0.017(5) 1.0000 Uiso
O205 O 0.588(2) 0.2540(11) 0.9246(8) 0.016(5) 1.0000 Uiso
O206 O 0.429(2) 0.1958(13) 0.8932(9) 0.026(6) 1.0000 Uiso
O307 O 0.221(2) 0.2699(12) 0.8750(9) 0.023(6) 1.0000 Uiso
O308 O 0.2085(18) 0.3892(11) 0.8939(8) 0.012(5) 1.0000 Uiso
O405 O 0.7225(19) 0.3437(11) 0.9019(8) 0.014(5) 1.0000 Uiso
O409 O 0.7129(19) 0.4339(11) 0.8367(8) 0.015(5) 1.0000 Uiso
O506 O 0.5740(19) 0.2235(11) 0.8386(8) 0.014(5) 1.0000 Uiso
O510 O 0.722(2) 0.2950(13) 0.8147(9) 0.026(6) 1.0000 Uiso
O607 O 0.2944(18) 0.1878(11) 0.8160(7) 0.010(5) 1.0000 Uiso
O611 O 0.4558(18) 0.2030(11) 0.7633(8) 0.013(5) 1.0000 Uiso
O708 O 0.200(2) 0.3515(12) 0.8077(9) 0.020(6) 1.0000 Uiso
O712 O 0.264(2) 0.2692(12) 0.7471(9) 0.020(6) 1.0000 Uiso
O813 O 0.2536(19) 0.4658(11) 0.7738(8) 0.014(5) 1.0000 Uiso
O910 O 0.806(2) 0.3857(13) 0.7650(9) 0.027(6) 1.0000 Uiso
O914 O 0.619(2) 0.5113(12) 0.7789(8) 0.018(5) 1.0000 Uiso
O915 O 0.720(2) 0.4707(13) 0.7091(9) 0.024(6) 1.0000 Uiso
O1011 O 0.6365(19) 0.2473(11) 0.7399(8) 0.015(5) 1.0000 Uiso
O1016 O 0.7264(19) 0.3275(11) 0.6880(8) 0.016(5) 1.0000 Uiso
O1112 O 0.381(2) 0.2300(12) 0.6780(8) 0.018(5) 1.0000 Uiso
O1116 O 0.567(2) 0.2698(12) 0.6569(9) 0.021(6) 1.0000 Uiso
O1213 O 0.258(2) 0.3808(12) 0.7063(8) 0.019(6) 1.0000 Uiso
O1217 O 0.364(2) 0.3446(12) 0.6398(9) 0.022(6) 1.0000 Uiso
O1314 O 0.3559(18) 0.5469(11) 0.7234(8) 0.013(5) 1.0000 Uiso
O1317 O 0.3498(17) 0.460(1) 0.6549(7) 0.008(5) 1.0000 Uiso
O1415 O 0.5495(18) 0.535(1) 0.6929(7) 0.009(5) 1.0000 Uiso
O1516 O 0.694(2) 0.4187(12) 0.6268(9) 0.020(6) 1.0000 Uiso
O1517 O 0.526(2) 0.4795(12) 0.6118(8) 0.018(5) 1.0000 Uiso
O1617 O 0.529(2) 0.3573(14) 0.594(1) 0.032(7) 1.0000 Uiso
K1 K 0.0217(9) 0.5403(5) 0.7551(4) 0.039(2) 1.0000 Uiso
K2 K 0.481(1) 0.7342(6) 0.7996(4) 0.049(3) 1.0000 Uiso
K3 K 0.721(3) 0.676(2) 0.9329(15) 0.109(13) 0.5000 Uiso
K4 K 0.729(4) 0.637(2) 0.8087(17) 0.120(14) 0.5000 Uiso
K6 K 0.907(5) 0.309(3) 0.949(2) 0.148(19) 0.5000 Uiso
K7 K 0.9114(11) 0.1776(6) 0.8253(5) 0.057(3) 1.0000 Uiso
K8 K 0.471(2) 0.0089(14) 0.889(1) 0.146(9) 1.0000 Uiso

loop_
_atom_site_aniso_label
_atom_site_aniso_U_11
_atom_site_aniso_U_22
_atom_site_aniso_U_33
_atom_site_aniso_U_23
_atom_site_aniso_U_13
_atom_site_aniso_U_12
W1 0.0168(8) 0.0125(6) 0.0071(6) 0.0015(5) -0.0005(6) -0.0023(6)
W2 0.0248(9) 0.0109(7) 0.0097(6) 0.0032(5) -0.0037(6) -0.0026(6)
W3 0.0136(8) 0.0222(8) 0.0110(6) 0.0033(6) 0.0039(6) -0.0064(7)
W4 0.0097(7) 0.0127(6) 0.0132(6) -0.0010(5) -0.0021(6) -0.0012(6)
W5 0.0117(8) 0.0137(7) 0.0222(7) -0.0018(6) -0.0042(6) 0.0022(6)
W6 0.0185(8) 0.0085(6) 0.0140(7) -0.0017(5) -0.0023(6) -0.0010(6)
W7 0.0108(8) 0.0122(6) 0.0145(7) -0.0001(6) -0.0025(6) -0.0053(6)
W8 0.0078(7) 0.0136(7) 0.0150(6) -0.0003(5) 0.0007(6) 0.0012(6)
W9 0.0076(8) 0.0156(7) 0.0171(7) 0.0005(6) 0.0040(6) -0.0012(6)
W10 0.0096(8) 0.0165(7) 0.0248(8) -0.0024(6) 0.0032(6) 0.0022(6)
W11 0.0174(8) 0.0099(6) 0.0159(7) -0.0031(5) 0.0016(6) 0.0016(6)
W12 0.0145(8) 0.0118(7) 0.0118(6) -0.0023(5) -0.0016(6) -0.0047(6)
W13 0.0103(8) 0.0113(6) 0.0128(6) 0.0003(5) -0.0011(6) 0.0015(6)
W14 0.0113(7) 0.0082(6) 0.0104(6) 0.0009(5) 0.0016(5) 0.0004(6)
W15 0.0199(8) 0.0186(7) 0.0118(7) 0.0022(6) 0.0078(6) -0.0046(7)
W16 0.0229(3) 0.0225(3) 0.0176(3) -0.0037(3) 0.0138(3) 0.0003(3)
W17 0.0229(3) 0.0212(3) 0.0061(3) 0.0014(3) 0.0023(3) -0.0032(3)
P1 0.0033(3) 0.0072(3) 0.0094(3) 0.0003(3) 0.0003(3) 0.0003(3)
P2 0.0073(3) 0.0089(3) 0.0053(3) 0.0003(3) 0.0004(3) 0.0003(3)
La1 0.0178(11) 0.0106(9) 0.0108(9) 0.0005(7) 0.0012(8) 0.0015(9)

loop_
_atom_type_symbol
_atom_type_scat_dispersion_real
_atom_type_scat_dispersion_imag
_atom_type_scat_Cromer_Mann_a1
_atom_type_scat_Cromer_Mann_b1
_atom_type_scat_Cromer_Mann_a2
_atom_type_scat_Cromer_Mann_b2
_atom_type_scat_Cromer_Mann_a3
_atom_type_scat_Cromer_Mann_b3
_atom_type_scat_Cromer_Mann_a4
_atom_type_scat_Cromer_Mann_b4
_atom_type_scat_Cromer_Mann_c
_atom_type_scat_source
'C   ' 0.0033 0.0016 2.3100 20.8439 1.0200 10.2075 1.5886 0.5687 0.8650 51.6512 0.2156 International_Tables_Vol_IV_Table_2.2B
'N   ' 0.0061 0.0033 12.2126 0.0057 3.1322 9.8933 2.0125 28.9975 1.1663 0.5826 -11.5290 International_Tables_Vol_IV_Table_2.2B
'O   ' 0.0106 0.0060 3.0485 13.2771 2.2868 5.7011 1.5463 0.3239 0.8670 32.9089 0.2508 International_Tables_Vol_IV_Table_2.2B
'H   ' 0.0000 0.0000 0.4930 10.5109 0.3229 26.1257 0.1402 3.1424 0.0408 57.7998 0.0030 International_Tables_Vol_IV_Table_2.2B
'La  ' -0.2871 2.4523 20.5780 2.9482 19.5990 0.2445 11.3727 18.7726 3.2872 133.1240 2.1468 International_Tables_Vol_IV_Table_2.2B
'K   ' 0.2009 0.2494 8.2186 12.7949 7.4398 0.7748 1.0519 213.1870 0.8659 41.6841 1.4228 International_Tables_Vol_IV_Table_2.2B
'Na  ' 0.0362 0.0249 4.7626 3.2850 3.1736 8.8422 1.2674 0.3136 1.1128 129.4240 0.6760 International_Tables_Vol_IV_Table_2.2B
'P   ' 0.1023 0.0942 6.4345 1.9067 4.1791 27.1570 1.7800 0.5260 1.4908 68.1645 1.1149 International_Tables_Vol_IV_Table_2.2B
'W   ' -0.8490 6.8722 29.0818 1.7203 15.4300 9.2259 14.4327 0.3217 5.1198 57.0560 9.8875 International_Tables_Vol_IV_Table_2.2B

loop_
_geom_angle_atom_site_label_1
_geom_angle_site_symmetry_1
_geom_angle_atom_site_label_2
_geom_angle_atom_site_label_3
_geom_angle_site_symmetry_3
_geom_angle
_geom_angle_publ_flag
O1 . W1 O51 . 106.4(12) yes
O1 . W1 O102 . 91.3(11) yes
O51 . W1 O102 . 162.2(11) yes
O1 . W1 O103 . 99.7(11) yes
O51 . W1 O103 . 93.5(12) yes
O102 . W1 O103 . 81.7(11) yes
O1 . W1 O104 . 101.2(11) yes
O51 . W1 O104 . 93.5(11) yes
O102 . W1 O104 . 84.4(10) yes
O103 . W1 O104 . 155.1(10) yes
O1 . W1 O111 . 161.3(10) yes
O51 . W1 O111 . 90.9(10) yes
O102 . W1 O111 . 71.3(8) yes
O103 . W1 O111 . 71.8(9) yes
O104 . W1 O111 . 84.2(9) yes
O2 . W2 O102 . 101.8(12) yes
O2 . W2 O203 . 101.6(13) yes
O102 . W2 O203 . 91.7(11) yes
O2 . W2 O205 . 101.8(13) yes
O102 . W2 O205 . 90.9(11) yes
O203 . W2 O205 . 155.4(10) yes
O2 . W2 O206 . 100.5(13) yes
O102 . W2 O206 . 157.4(11) yes
O203 . W2 O206 . 86.7(11) yes
O205 . W2 O206 . 81.7(11) yes
O3 . W3 O103 . 99.4(12) yes
O3 . W3 O111 . 172.0(11) yes
O103 . W3 O111 . 74.0(9) yes
O3 . W3 O203 . 100.3(12) yes
O103 . W3 O203 . 87.2(11) yes
O111 . W3 O203 . 75.1(9) yes
O3 . W3 O307 . 103.2(12) yes
O103 . W3 O307 . 157.1(12) yes
O111 . W3 O307 . 83.2(10) yes
O203 . W3 O307 . 85.3(11) yes
O3 . W3 O308 . 102.0(12) yes
O103 . W3 O308 . 90.5(11) yes
O111 . W3 O308 . 82.8(9) yes
O203 . W3 O308 . 157.6(10) yes
O307 . W3 O308 . 88.2(11) yes
O4 . W4 O54 . 104.0(13) yes
O4 . W4 O104 . 97.4(11) yes
O54 . W4 O104 . 92.9(11) yes
O4 . W4 O113 . 165.2(11) yes
O54 . W4 O113 . 90.9(11) yes
O104 . W4 O113 . 82.1(9) yes
O4 . W4 O405 . 94.4(11) yes
O54 . W4 O405 . 161.7(11) yes
O104 . W4 O405 . 84.7(9) yes
O113 . W4 O405 . 70.8(9) yes
O4 . W4 O409 . 96.3(11) yes
O54 . W4 O409 . 94.0(11) yes
O104 . W4 O409 . 162.7(10) yes
O113 . W4 O409 . 81.9(9) yes
O405 . W4 O409 . 83.8(9) yes
O5 . W5 O113 . 174.4(11) yes
O5 . W5 O205 . 94.5(11) yes
O113 . W5 O205 . 83.8(10) yes
O5 . W5 O405 . 101.1(12) yes
O113 . W5 O405 . 73.7(10) yes
O205 . W5 O405 . 92.9(10) yes
O5 . W5 O506 . 103.7(11) yes
O113 . W5 O506 . 81.6(9) yes
O205 . W5 O506 . 85.4(10) yes
O405 . W5 O506 . 155.2(10) yes
O5 . W5 O510 . 98.3(12) yes
O113 . W5 O510 . 84.2(10) yes
O205 . W5 O510 . 165.1(11) yes
O405 . W5 O510 . 92.1(11) yes
O506 . W5 O510 . 84.2(11) yes
O6 . W6 O114 . 176.5(12) yes
O6 . W6 O206 . 96.5(13) yes
O114 . W6 O206 . 83.8(10) yes
O6 . W6 O506 . 100.5(12) yes
O114 . W6 O506 . 83.0(9) yes
O206 . W6 O506 . 87.3(11) yes
O6 . W6 O607 . 102.7(12) yes
O114 . W6 O607 . 73.9(9) yes
O206 . W6 O607 . 93.8(11) yes
O506 . W6 O607 . 156.6(10) yes
O6 . W6 O611 . 97.3(12) yes
O114 . W6 O611 . 82.6(9) yes
O206 . W6 O611 . 165.7(11) yes
O506 . W6 O611 . 86.4(10) yes
O607 . W6 O611 . 86.9(10) yes
O7 . W7 O114 . 171.1(11) yes
O7 . W7 O307 . 101.2(12) yes
O114 . W7 O307 . 77.9(10) yes
O7 . W7 O607 . 99.1(11) yes
O114 . W7 O607 . 72.0(9) yes
O307 . W7 O607 . 85.9(10) yes
O7 . W7 O708 . 102.4(13) yes
O114 . W7 O708 . 86.4(10) yes
O307 . W7 O708 . 88.7(11) yes
O607 . W7 O708 . 158.4(11) yes
O7 . W7 O712 . 96.0(12) yes
O114 . W7 O712 . 84.5(10) yes
O307 . W7 O712 . 162.3(12) yes
O607 . W7 O712 . 87.4(10) yes
O708 . W7 O712 . 91.6(11) yes
O8 . W8 O58 . 100.4(13) yes
O8 . W8 O112 . 170.4(11) yes
O58 . W8 O112 . 89.2(11) yes
O8 . W8 O308 . 94.7(12) yes
O58 . W8 O308 . 95.5(11) yes
O112 . W8 O308 . 83.0(9) yes
O8 . W8 O708 . 90.4(12) yes
O58 . W8 O708 . 168.8(12) yes
O112 . W8 O708 . 80.0(10) yes
O308 . W8 O708 . 80.1(10) yes
O8 . W8 O813 . 95.7(12) yes
O58 . W8 O813 . 98.3(11) yes
O112 . W8 O813 . 84.0(9) yes
O308 . W8 O813 . 160.9(10) yes
O708 . W8 O813 . 83.9(10) yes
O9 . W9 O123 . 170.6(12) yes
O9 . W9 O409 . 99.3(12) yes
O123 . W9 O409 . 84.3(9) yes
O9 . W9 O910 . 98.0(13) yes
O123 . W9 O910 . 73.1(11) yes
O409 . W9 O910 . 91.4(11) yes
O9 . W9 O914 . 104.4(13) yes
O123 . W9 O914 . 84.2(10) yes
O409 . W9 O914 . 90.5(11) yes
O910 . W9 O914 . 157.0(12) yes
O9 . W9 O915 . 96.9(13) yes
O123 . W9 O915 . 79.6(10) yes
O409 . W9 O915 . 163.8(11) yes
O910 . W9 O915 . 85.9(11) yes
O914 . W9 O915 . 85.9(11) yes
O10 . W10 O123 . 175.6(11) yes
O10 . W10 O510 . 99.1(13) yes
O123 . W10 O510 . 83.1(10) yes
O10 . W10 O910 . 103.2(13) yes
O123 . W10 O910 . 72.9(11) yes
O510 . W10 O910 . 91.3(12) yes
O10 . W10 O1011 . 99.9(12) yes
O123 . W10 O1011 . 84.0(9) yes
O510 . W10 O1011 . 87.4(11) yes
O910 . W10 O1011 . 156.8(11) yes
O10 . W10 O1016 . 98.1(12) yes
O123 . W10 O1016 . 80.1(9) yes
O510 . W10 O1016 . 162.1(11) yes
O910 . W10 O1016 . 89.6(11) yes
O1011 . W10 O1016 . 84.7(10) yes
O11 . W11 O122 . 173.7(10) yes
O11 . W11 O611 . 99.8(10) yes
O122 . W11 O611 . 80.5(9) yes
O11 . W11 O1011 . 101.7(11) yes
O122 . W11 O1011 . 84.6(9) yes
O611 . W11 O1011 . 90.4(10) yes
O11 . W11 O1112 . 100.5(11) yes
O122 . W11 O1112 . 73.2(9) yes
O611 . W11 O1112 . 89.7(10) yes
O1011 . W11 O1112 . 157.5(11) yes
O11 . W11 O1116 . 99.8(11) yes
O122 . W11 O1116 . 80.2(9) yes
O611 . W11 O1116 . 160.4(10) yes
O1011 . W11 O1116 . 84.8(10) yes
O1112 . W11 O1116 . 87.6(11) yes
O12 . W12 O122 . 173.2(9) yes
O12 . W12 O712 . 98.3(11) yes
O122 . W12 O712 . 81.7(10) yes
O12 . W12 O1112 . 99.5(11) yes
O122 . W12 O1112 . 73.7(10) yes
O712 . W12 O1112 . 90.3(11) yes
O12 . W12 O1213 . 101.8(11) yes
O122 . W12 O1213 . 85.0(10) yes
O712 . W12 O1213 . 88.4(11) yes
O1112 . W12 O1213 . 158.6(11) yes
O12 . W12 O1217 . 100.6(11) yes
O122 . W12 O1217 . 79.9(10) yes
O712 . W12 O1217 . 160.7(11) yes
O1112 . W12 O1217 . 89.9(11) yes
O1213 . W12 O1217 . 84.4(11) yes
O13 . W13 O124 . 172.0(9) yes
O13 . W13 O813 . 100.1(11) yes
O124 . W13 O813 . 81.3(9) yes
O13 . W13 O1213 . 100.8(11) yes
O124 . W13 O1213 . 86.9(9) yes
O813 . W13 O1213 . 91.4(10) yes
O13 . W13 O1314 . 97.7(10) yes
O124 . W13 O1314 . 74.4(9) yes
O813 . W13 O1314 . 91.1(10) yes
O1213 . W13 O1314 . 160.5(11) yes
O13 . W13 O1317 . 95.7(10) yes
O124 . W13 O1317 . 83.4(8) yes
O813 . W13 O1317 . 164.1(10) yes
O1213 . W13 O1317 . 83.7(10) yes
O1314 . W13 O1317 . 88.7(9) yes
O14 . W14 O50 . 100.8(12) yes
O14 . W14 O124 . 168.7(10) yes
O50 . W14 O124 . 89.3(10) yes
O14 . W14 O914 . 101.2(12) yes
O50 . W14 O914 . 96.3(11) yes
O124 . W14 O914 . 82.6(9) yes
O14 . W14 O1314 . 100.9(11) yes
O50 . W14 O1314 . 92.8(11) yes
O124 . W14 O1314 . 73.3(8) yes
O914 . W14 O1314 . 154.1(10) yes
O14 . W14 O1415 . 89.2(10) yes
O50 . W14 O1415 . 170.0(11) yes
O124 . W14 O1415 . 80.7(7) yes
O914 . W14 O1415 . 82.1(9) yes
O1314 . W14 O1415 . 84.7(9) yes
O15 . W15 O121 . 167.4(11) yes
O15 . W15 O915 . 104.5(13) yes
O121 . W15 O915 . 83.7(10) yes
O15 . W15 O1415 . 102.7(12) yes
O121 . W15 O1415 . 86.4(9) yes
O915 . W15 O1415 . 91.1(11) yes
O15 . W15 O1516 . 99.3(12) yes
O121 . W15 O1516 . 71.3(10) yes
O915 . W15 O1516 . 87.3(11) yes
O1415 . W15 O1516 . 157.6(10) yes
O15 . W15 O1517 . 98.9(12) yes
O121 . W15 O1517 . 72.2(9) yes
O915 . W15 O1517 . 155.8(11) yes
O1415 . W15 O1517 . 89.5(10) yes
O1516 . W15 O1517 . 83.1(11) yes
O16 . W16 O121 . 172.1(12) yes
O16 . W16 O1016 . 102.2(13) yes
O121 . W16 O1016 . 83.0(10) yes
O16 . W16 O1116 . 103.3(13) yes
O121 . W16 O1116 . 83.0(10) yes
O1016 . W16 O1116 . 84.8(11) yes
O16 . W16 O1516 . 102.0(13) yes
O121 . W16 O1516 . 71.8(10) yes
O1016 . W16 O1516 . 89.6(11) yes
O1116 . W16 O1516 . 154.7(11) yes
O16 . W16 O1617 . 101.9(14) yes
O121 . W16 O1617 . 73.4(11) yes
O1016 . W16 O1617 . 155.8(12) yes
O1116 . W16 O1617 . 87.0(12) yes
O1516 . W16 O1617 . 88.2(12) yes
O17 . W17 O121 . 169.4(11) yes
O17 . W17 O1217 . 105.4(12) yes
O121 . W17 O1217 . 81.0(10) yes
O17 . W17 O1317 . 105.1(12) yes
O121 . W17 O1317 . 83.8(9) yes
O1217 . W17 O1317 . 83.5(10) yes
O17 . W17 O1517 . 102.0(12) yes
O121 . W17 O1517 . 71.6(9) yes
O1217 . W17 O1517 . 152.5(11) yes
O1317 . W17 O1517 . 91.3(10) yes
O17 . W17 O1617 . 98.4(13) yes
O121 . W17 O1617 . 73.2(11) yes
O1217 . W17 O1617 . 86.2(12) yes
O1317 . W17 O1617 . 156.0(11) yes
O1517 . W17 O1617 . 87.9(12) yes
O111 . P1 O112 . 108.1(13) yes
O111 . P1 O113 . 107.2(13) yes
O112 . P1 O113 . 114.0(14) yes
O111 . P1 O114 . 102.9(12) yes
O112 . P1 O114 . 112.1(14) yes
O113 . P1 O114 . 111.7(14) yes
O121 . P2 O123 . 106.4(14) yes
O121 . P2 O122 . 109.0(13) yes
O123 . P2 O122 . 110.6(14) yes
O121 . P2 O124 . 108.3(12) yes
O123 . P2 O124 . 109.7(13) yes
O122 . P2 O124 . 112.6(13) yes
O1 2_667 La1 O50 . 142.5(9) yes
O1 2_667 La1 O51 . 72.5(9) yes
O50 . La1 O51 . 113.0(8) yes
O1 2_667 La1 O54 . 77.9(9) yes
O50 . La1 O54 . 71.3(9) yes
O51 . La1 O54 . 67.4(9) yes
O1 2_667 La1 O58 . 138.9(8) yes
O50 . La1 O58 . 71.2(9) yes
O51 . La1 O58 . 71.1(9) yes
O54 . La1 O58 . 104.6(9) yes
O1 2_667 La1 O70 . 77.3(11) yes
O50 . La1 O70 . 140.2(11) yes
O51 . La1 O70 . 71.3(11) yes
O54 . La1 O70 . 136.5(11) yes
O58 . La1 O70 . 73.6(11) yes
O1 2_667 La1 O71 . 69.4(9) yes
O50 . La1 O71 . 116.9(9) yes
O51 . La1 O71 . 130.1(9) yes
O54 . La1 O71 . 131.0(10) yes
O58 . La1 O71 . 124.1(10) yes
O1 2_667 La1 O72 . 131.8(10) yes
O50 . La1 O72 . 70.1(10) yes
O51 . La1 O72 . 138.3(11) yes
O54 . La1 O72 . 140.4(10) yes
O58 . La1 O72 . 71.2(11) yes
O1 2_667 La1 O73 . 78.8(9) yes
O50 . La1 O73 . 73.3(9) yes
O51 . La1 O73 . 136.9(10) yes
O54 . La1 O73 . 75.7(10) yes
O58 . La1 O73 . 142.1(9) yes
O70 . La1 O71 . 69.9(12) yes
O70 . La1 O72 . 81.5(12) yes
O71 . La1 O72 . 62.8(11) yes
O70 . La1 O73 . 132.3(12) yes
O71 . La1 O73 . 63.2(10) yes
O72 . La1 O73 . 84.7(11) yes
W1 . O1 La1 2_667 154.0(14) yes
W14 . O50 La1 . 154.7(15) yes
W1 . O51 La1 . 156.5(14) yes
W4 . O54 La1 . 158.4(15) yes
W8 . O58 La1 . 140.2(14) yes
W1 . O102 W2 . 123.6(13) yes
W1 . O103 W3 . 122.0(14) yes
W1 . O104 W4 . 141.1(13) yes
W1 . O111 W3 . 91.9(7) yes
W1 . O111 P1 . 123.0(12) yes
W3 . O111 P1 . 125.2(12) yes
W8 . O112 P1 . 136.4(15) yes
W4 . O113 W5 . 91.8(9) yes
W4 . O113 P1 . 126.9(14) yes
W5 . O113 P1 . 128.5(14) yes
W6 . O114 W7 . 94.3(9) yes
W6 . O114 P1 . 131.6(14) yes
W7 . O114 P1 . 125.9(13) yes
W15 . O121 W16 . 91.6(8) yes
W15 . O121 W17 . 90.7(8) yes
W16 . O121 W17 . 90.1(8) yes
W15 . O121 P2 . 124.8(13) yes
W16 . O121 P2 . 125.0(14) yes
W17 . O121 P2 . 124.3(14) yes
W9 . O123 W10 . 89.3(9) yes
W9 . O123 P2 . 129.4(14) yes
W10 . O123 P2 . 129.1(14) yes
W11 . O122 W12 . 90.1(8) yes
W11 . O122 P2 . 128.5(14) yes
W12 . O122 P2 . 126.9(13) yes
W13 . O124 W14 . 91.6(7) yes
W13 . O124 P2 . 124.7(11) yes
W14 . O124 P2 . 130.0(12) yes
W2 . O203 W3 . 121.8(13) yes
W2 . O205 W5 . 152.8(14) yes
W2 . O206 W6 . 151.4(16) yes
W3 . O307 W7 . 148.1(15) yes
W3 . O308 W8 . 153.2(13) yes
W4 . O405 W5 . 123.7(13) yes
W4 . O409 W9 . 158.3(14) yes
W5 . O506 W6 . 150.5(13) yes
W5 . O510 W10 . 166.7(17) yes
W6 . O607 W7 . 119.6(12) yes
W6 . O611 W11 . 160.6(14) yes
W7 . O708 W8 . 151.3(15) yes
W7 . O712 W12 . 160.3(15) yes
W8 . O813 W13 . 166.3(14) yes
W9 . O910 W10 . 124.2(15) yes
W9 . O914 W14 . 157.1(14) yes
W9 . O915 W15 . 147.3(16) yes
W10 . O1011 W11 . 152.3(14) yes
W10 . O1016 W16 . 153.0(15) yes
W11 . O1112 W12 . 122.8(13) yes
W11 . O1116 W16 . 152.6(15) yes
W12 . O1213 W13 . 151.5(15) yes
W12 . O1217 W17 . 155.4(15) yes
W13 . O1314 W14 . 119.7(12) yes
W13 . O1317 W17 . 152.6(12) yes
W14 . O1415 W15 . 147.9(12) yes
W15 . O1516 W16 . 125.3(14) yes
W15 . O1517 W17 . 125.4(13) yes
W16 . O1617 W17 . 123.0(15) yes

loop_
_geom_bond_atom_site_label_1
_geom_bond_atom_site_label_2
_geom_bond_site_symmetry_2
_geom_bond_distance
_geom_bond_publ_flag
W1 O1 . 1.79(3) yes
W1 O51 . 1.75(3) yes
W1 O102 . 2.08(2) yes
W1 O103 . 1.95(3) yes
W1 O104 . 1.91(2) yes
W1 O111 . 2.41(2) yes
W2 O2 . 1.66(3) yes
W2 O102 . 1.84(2) yes
W2 O203 . 1.92(3) yes
W2 O205 . 1.95(2) yes
W2 O206 . 1.94(3) yes
W3 O3 . 1.76(3) yes
W3 O103 . 1.94(3) yes
W3 O111 . 2.32(2) yes
W3 O203 . 1.94(2) yes
W3 O307 . 1.88(3) yes
W3 O308 . 1.85(2) yes
W4 O4 . 1.68(3) yes
W4 O54 . 1.72(3) yes
W4 O104 . 1.92(2) yes
W4 O113 . 2.36(3) yes
W4 O405 . 2.05(2) yes
W4 O409 . 1.97(2) yes
W5 O5 . 1.74(3) yes
W5 O113 . 2.39(3) yes
W5 O205 . 1.88(2) yes
W5 O405 . 1.83(2) yes
W5 O506 . 1.89(2) yes
W5 O510 . 1.94(3) yes
W6 O6 . 1.73(3) yes
W6 O114 . 2.26(2) yes
W6 O206 . 1.86(3) yes
W6 O506 . 1.89(2) yes
W6 O607 . 1.93(2) yes
W6 O611 . 1.96(2) yes
W7 O7 . 1.78(3) yes
W7 O114 . 2.32(2) yes
W7 O307 . 1.93(3) yes
W7 O607 . 1.96(2) yes
W7 O708 . 1.80(3) yes
W7 O712 . 1.88(2) yes
W8 O8 . 1.74(3) yes
W8 O58 . 1.74(3) yes
W8 O112 . 2.17(2) yes
W8 O308 . 1.97(2) yes
W8 O708 . 2.08(3) yes
W8 O813 . 1.98(2) yes
W9 O9 . 1.75(3) yes
W9 O123 . 2.38(3) yes
W9 O409 . 1.82(2) yes
W9 O910 . 1.89(3) yes
W9 O914 . 1.84(3) yes
W9 O915 . 1.98(3) yes
W10 O10 . 1.69(3) yes
W10 O123 . 2.38(2) yes
W10 O510 . 1.83(3) yes
W10 O910 . 1.90(3) yes
W10 O1011 . 1.90(2) yes
W10 O1016 . 1.93(2) yes
W11 O11 . 1.72(2) yes
W11 O122 . 2.35(2) yes
W11 O611 . 1.86(2) yes
W11 O1011 . 1.87(2) yes
W11 O1112 . 1.91(3) yes
W11 O1116 . 1.93(3) yes
W12 O12 . 1.72(2) yes
W12 O122 . 2.35(2) yes
W12 O712 . 1.92(2) yes
W12 O1112 . 1.88(3) yes
W12 O1213 . 1.87(2) yes
W12 O1217 . 1.90(3) yes
W13 O13 . 1.73(2) yes
W13 O124 . 2.32(2) yes
W13 O813 . 1.80(2) yes
W13 O1213 . 1.91(2) yes
W13 O1314 . 1.92(2) yes
W13 O1317 . 1.95(2) yes
W14 O14 . 1.72(3) yes
W14 O50 . 1.72(3) yes
W14 O124 . 2.34(2) yes
W14 O914 . 1.93(3) yes
W14 O1314 . 1.94(2) yes
W14 O1415 . 2.09(2) yes
W15 O15 . 1.69(3) yes
W15 O121 . 2.36(2) yes
W15 O915 . 1.86(3) yes
W15 O1415 . 1.82(2) yes
W15 O1516 . 1.94(3) yes
W15 O1517 . 1.91(3) yes
W16 O16 . 1.69(3) yes
W16 O121 . 2.38(2) yes
W16 O1016 . 1.86(2) yes
W16 O1116 . 1.90(3) yes
W16 O1516 . 1.88(3) yes
W16 O1617 . 1.93(3) yes
W17 O17 . 1.69(3) yes
W17 O121 . 2.39(2) yes
W17 O1217 . 1.88(3) yes
W17 O1317 . 1.87(2) yes
W17 O1517 . 1.90(3) yes
W17 O1617 . 1.91(3) yes
P1 O111 . 1.56(2) yes
P1 O112 . 1.48(2) yes
P1 O113 . 1.50(3) yes
P1 O114 . 1.55(2) yes
P2 O121 . 1.54(2) yes
P2 O123 . 1.49(3) yes
P2 O122 . 1.52(2) yes
P2 O124 . 1.59(2) yes
La1 O1 2_667 2.49(3) yes
La1 O50 . 2.50(3) yes
La1 O51 . 2.48(3) yes
La1 O54 . 2.46(3) yes
La1 O58 . 2.53(3) yes
La1 O70 . 2.57(4) yes
La1 O71 . 2.72(3) yes
La1 O72 . 2.50(4) yes
La1 O73 . 2.61(3) yes
